data_4500404
loop_
_publ_author_name
'Lemmerer, Andreas'

_publ_section_title
;
 Two-Dimensional Hydrogen-Bonding Patterns in a Series of Salts of
 Terephthalic Acid and the Cyclic Amines CnH2n&#x2212;1NH2,n= 3, 4, 5, 6,
 7, 8, and 12
;
_journal_issue 2
_journal_name_full 'Crystal Growth &amp; Design'
_journal_page_first 583
_journal_paper_doi 10.1021/cg101503x
_journal_volume 11
_journal_year 2011
_chemical_formula_moiety 'C12 H26 N, 0.5(C8 H4 O4)'
_chemical_formula_sum 'C16 H28 N O2'
_chemical_formula_weight 266.39
_chemical_name_systematic
;
 bis(cyclododecylammonium).(terephthalate)
;
_space_group_IT_number 2
_symmetry_cell_setting triclinic
_symmetry_space_group_name_Hall '-P 1'
_symmetry_space_group_name_H-M 'P -1'
_atom_sites_solution_hydrogens geom
_atom_sites_solution_primary direct
_atom_sites_solution_secondary difmap
_audit_conform_dict_location ftp://ftp.iucr.org/pub/cif_core.dic
_audit_conform_dict_name cif_core.dic
_audit_conform_dict_version 2.3
_audit_creation_date 2007-02-25T12:05:26-00:00
_audit_creation_method 'WinGX routine CIF_UPDATE'
_cell_angle_alpha 94.434(2)
_cell_angle_beta 93.198(2)
_cell_angle_gamma 97.7750(10)
_cell_formula_units_Z 2
_cell_length_a 5.44720(10)
_cell_length_b 8.6949(2)
_cell_length_c 16.5626(5)
_cell_measurement_reflns_used 4788
_cell_measurement_temperature 173(2)
_cell_measurement_theta_max 28.258
_cell_measurement_theta_min 2.373
_cell_volume 773.17(3)
_computing_cell_refinement 'SAINT-Plus (Bruker, 2004)'
_computing_data_collection 'APEX2 (Bruker, 2005)'
_computing_data_reduction 'SAINT-Plus and XPREP (Bruker 2004)'
_computing_molecular_graphics
;
Ortep-3 for Windows (Farrugia, 1997) and DIAMOND (Brandenburg, 1999)
;
_computing_publication_material
;
WinGX publication routines (Farrugia, 1999) and PLATON (Spek, 2003)
;
_computing_structure_refinement 'SHELXL-97 (Sheldrick, 2008)'
_computing_structure_solution 'SHELXS-97 (Sheldrick, 2008)'
_diffrn_ambient_temperature 173(2)
_diffrn_measured_fraction_theta_full 0.999
_diffrn_measured_fraction_theta_max 0.999
_diffrn_measurement_device_type 'Bruker SMART 1K CCD area detector'
_diffrn_measurement_method '\w scans'
_diffrn_radiation_monochromator graphite
_diffrn_radiation_type MoK\a
_diffrn_radiation_wavelength 0.71073
_diffrn_reflns_av_R_equivalents 0.0367
_diffrn_reflns_av_unetI/netI 0.0299
_diffrn_reflns_limit_h_max 7
_diffrn_reflns_limit_h_min -7
_diffrn_reflns_limit_k_max 10
_diffrn_reflns_limit_k_min -11
_diffrn_reflns_limit_l_max 21
_diffrn_reflns_limit_l_min -21
_diffrn_reflns_number 10808
_diffrn_reflns_theta_full 27.99
_diffrn_reflns_theta_max 27.99
_diffrn_reflns_theta_min 2.37
_diffrn_standards_number 0
_exptl_absorpt_coefficient_mu 0.074
_exptl_absorpt_correction_T_max 0.9854
_exptl_absorpt_correction_T_min 0.9652
_exptl_absorpt_correction_type integration
_exptl_absorpt_process_details 'Bruker XPREP (Bruker, 2004)'
_exptl_crystal_colour colourless
_exptl_crystal_density_diffrn 1.144
_exptl_crystal_density_method 'not measured'
_exptl_crystal_description block
_exptl_crystal_F_000 294
_exptl_crystal_size_max 0.46
_exptl_crystal_size_mid 0.29
_exptl_crystal_size_min 0.2
_refine_diff_density_max 0.335
_refine_diff_density_min -0.175
_refine_diff_density_rms 0.034
_refine_ls_extinction_method none
_refine_ls_goodness_of_fit_ref 1.055
_refine_ls_hydrogen_treatment mixed
_refine_ls_matrix_type full
_refine_ls_number_parameters 181
_refine_ls_number_reflns 3737
_refine_ls_number_restraints 0
_refine_ls_restrained_S_all 1.055
_refine_ls_R_factor_all 0.0462
_refine_ls_R_factor_gt 0.037
_refine_ls_shift/su_max 0.003
_refine_ls_shift/su_mean 0
_refine_ls_structure_factor_coef Fsqd
_refine_ls_weighting_details 'calc w=1/[\s^2^(Fo^2^)+(0.0521P)^2^+0.0735P] where P=(Fo^2^+2Fc^2^)/3'
_refine_ls_weighting_scheme calc
_refine_ls_wR_factor_gt 0.0979
_refine_ls_wR_factor_ref 0.103
_reflns_number_gt 3049
_reflns_number_total 3737
_reflns_threshold_expression >2sigma(I)
_cod_data_source_file cg101503x_si_001.cif
_cod_data_source_block 7
_cod_depositor_comments
;
The following automatic conversions were performed:

'_symmetry_cell_setting' value 'Triclinic' changed to 'triclinic'
according to /home/saulius/struct/CIF-dictionaries/cif_core.dic
dictionary named 'cif_core.dic' version 2.4.1 from 2010-06-29.

Automatic conversion script
Id: cif_fix_values 1715 2011-07-08 13:25:40Z adriana 
;
_cod_original_sg_symbol_H-M P-1
_cod_database_code 4500404

loop_
_symmetry_equiv_pos_as_xyz
'x, y, z'
'-x, -y, -z'

loop_
_atom_site_label
_atom_site_type_symbol
_atom_site_fract_x
_atom_site_fract_y
_atom_site_fract_z
_atom_site_U_iso_or_equiv
_atom_site_adp_type
_atom_site_occupancy
_atom_site_symmetry_multiplicity
_atom_site_calc_flag
_atom_site_refinement_flags
C1 C 0.08199(16) 0.87131(10) 0.53283(5) 0.02249(19) Uani 1 1 d .
C2 C 0.19626(17) 0.93602(11) 0.46804(6) 0.0252(2) Uani 1 1 d .
H2 H 0.3312 0.8924 0.4459 0.03 Uiso 1 1 calc R
C3 C -0.11481(17) 0.93591(11) 0.56474(6) 0.0251(2) Uani 1 1 d .
H3 H -0.1941 0.8925 0.6091 0.03 Uiso 1 1 calc R
C4 C 0.17293(17) 0.73319(10) 0.56912(6) 0.0247(2) Uani 1 1 d .
O1 O 0.33856(14) 0.67199(8) 0.53307(4) 0.03426(19) Uani 1 1 d .
O2 O 0.08400(14) 0.68893(8) 0.63265(4) 0.03310(18) Uani 1 1 d .
C5 C 0.55171(17) 0.41388(10) 0.68512(6) 0.0245(2) Uani 1 1 d .
H5 H 0.6803 0.3483 0.7014 0.029 Uiso 1 1 calc R
C6 C 0.53067(19) 0.53421(11) 0.75603(6) 0.0299(2) Uani 1 1 d .
H6A H 0.4686 0.6256 0.7342 0.036 Uiso 1 1 calc R
H6B H 0.4055 0.4884 0.7917 0.036 Uiso 1 1 calc R
C7 C 0.7727(2) 0.59036(12) 0.80744(6) 0.0340(2) Uani 1 1 d .
H7A H 0.9025 0.6277 0.7712 0.041 Uiso 1 1 calc R
H7B H 0.7474 0.6799 0.8452 0.041 Uiso 1 1 calc R
C8 C 0.8658(2) 0.46564(14) 0.85658(6) 0.0355(2) Uani 1 1 d .
H8A H 0.8763 0.3724 0.8193 0.043 Uiso 1 1 calc R
H8B H 1.0358 0.5052 0.8801 0.043 Uiso 1 1 calc R
C9 C 0.7042(2) 0.41679(14) 0.92504(6) 0.0381(3) Uani 1 1 d .
H9A H 0.5281 0.4002 0.904 0.046 Uiso 1 1 calc R
H9B H 0.7244 0.5031 0.9686 0.046 Uiso 1 1 calc R
C10 C 0.7634(3) 0.26883(15) 0.96181(7) 0.0480(3) Uani 1 1 d .
H10A H 0.943 0.2817 0.9782 0.058 Uiso 1 1 calc R
H10B H 0.6718 0.2563 1.0114 0.058 Uiso 1 1 calc R
C11 C 0.6973(3) 0.12073(15) 0.90471(8) 0.0478(3) Uani 1 1 d .
H11A H 0.7696 0.0351 0.929 0.057 Uiso 1 1 calc R
H11B H 0.775 0.1374 0.8529 0.057 Uiso 1 1 calc R
C12 C 0.4190(3) 0.07030(15) 0.88659(7) 0.0477(3) Uani 1 1 d .
H12A H 0.335 0.1645 0.8873 0.057 Uiso 1 1 calc R
H12B H 0.355 0.008 0.9304 0.057 Uiso 1 1 calc R
C13 C 0.3504(3) -0.02539(13) 0.80520(8) 0.0468(3) Uani 1 1 d .
H13A H 0.4458 -0.1146 0.8025 0.056 Uiso 1 1 calc R
H13B H 0.1719 -0.068 0.8026 0.056 Uiso 1 1 calc R
C14 C 0.4000(2) 0.06614(11) 0.73149(7) 0.0344(2) Uani 1 1 d .
H14A H 0.3749 -0.0071 0.682 0.041 Uiso 1 1 calc R
H14B H 0.5756 0.1153 0.736 0.041 Uiso 1 1 calc R
C15 C 0.23311(19) 0.19243(12) 0.72245(7) 0.0322(2) Uani 1 1 d .
H15A H 0.0613 0.1414 0.7072 0.039 Uiso 1 1 calc R
H15B H 0.232 0.252 0.7758 0.039 Uiso 1 1 calc R
C16 C 0.30948(18) 0.30652(11) 0.65988(6) 0.0289(2) Uani 1 1 d .
H16A H 0.1754 0.3709 0.6509 0.035 Uiso 1 1 calc R
H16B H 0.3283 0.2469 0.6077 0.035 Uiso 1 1 calc R
N1 N 0.63551(17) 0.49649(10) 0.61379(5) 0.02736(19) Uani 1 1 d .
H1A H 0.515(2) 0.5565(15) 0.5948(8) 0.041 Uiso 1 1 d .
H1B H 0.657(2) 0.4281(16) 0.5707(8) 0.041 Uiso 1 1 d .
H1C H 0.786(3) 0.5631(15) 0.6247(8) 0.041 Uiso 1 1 d .

loop_
_atom_site_aniso_label
_atom_site_aniso_U_11
_atom_site_aniso_U_22
_atom_site_aniso_U_33
_atom_site_aniso_U_23
_atom_site_aniso_U_13
_atom_site_aniso_U_12
C1 0.0236(4) 0.0206(4) 0.0226(4) 0.0018(3) -0.0027(3) 0.0022(3)
C2 0.0239(4) 0.0258(4) 0.0268(5) 0.0026(4) 0.0033(4) 0.0062(3)
C3 0.0262(5) 0.0260(4) 0.0236(5) 0.0053(4) 0.0037(4) 0.0029(4)
C4 0.0262(5) 0.0209(4) 0.0261(5) 0.0019(3) -0.0036(4) 0.0020(3)
O1 0.0428(4) 0.0311(4) 0.0328(4) 0.0052(3) 0.0040(3) 0.0174(3)
O2 0.0362(4) 0.0329(4) 0.0320(4) 0.0123(3) 0.0023(3) 0.0058(3)
C5 0.0272(5) 0.0243(4) 0.0231(4) 0.0039(4) 0.0014(4) 0.0072(4)
C6 0.0352(5) 0.0278(5) 0.0279(5) 0.0003(4) 0.0023(4) 0.0095(4)
C7 0.0395(6) 0.0323(5) 0.0275(5) -0.0014(4) 0.0047(4) -0.0032(4)
C8 0.0312(5) 0.0497(6) 0.0253(5) -0.0003(4) 0.0004(4) 0.0070(5)
C9 0.0458(6) 0.0429(6) 0.0260(5) 0.0012(4) 0.0057(4) 0.0077(5)
C10 0.0634(8) 0.0522(7) 0.0292(6) 0.0071(5) -0.0023(5) 0.0111(6)
C11 0.0617(8) 0.0444(7) 0.0391(7) 0.0082(5) -0.0042(6) 0.0149(6)
C12 0.0638(8) 0.0441(7) 0.0359(6) 0.0155(5) 0.0089(6) 0.0013(6)
C13 0.0618(8) 0.0266(5) 0.0505(7) 0.0097(5) 0.0019(6) -0.0026(5)
C14 0.0446(6) 0.0249(5) 0.0329(5) -0.0014(4) 0.0011(4) 0.0046(4)
C15 0.0308(5) 0.0307(5) 0.0345(5) 0.0015(4) 0.0045(4) 0.0019(4)
C16 0.0270(5) 0.0312(5) 0.0289(5) 0.0020(4) -0.0007(4) 0.0067(4)
N1 0.0313(4) 0.0264(4) 0.0258(4) 0.0046(3) 0.0020(3) 0.0077(3)

loop_
_atom_type_symbol
_atom_type_description
_atom_type_scat_dispersion_real
_atom_type_scat_dispersion_imag
_atom_type_scat_source
C C 0.0033 0.0016 'International Tables Vol C Tables 4.2.6.8 and 6.1.1.4'
H H 0 0 'International Tables Vol C Tables 4.2.6.8 and 6.1.1.4'
N N 0.0061 0.0033 'International Tables Vol C Tables 4.2.6.8 and 6.1.1.4'
O O 0.0106 0.006 'International Tables Vol C Tables 4.2.6.8 and 6.1.1.4'
B B 0.0013 0.0007 'International Tables Vol C Tables 4.2.6.8 and 6.1.1.4'

loop_
_exptl_crystal_face_index_h
_exptl_crystal_face_index_k
_exptl_crystal_face_index_l
_exptl_crystal_face_perp_dist
0 3 -1 0.17
0 -3 1 0.13
2 0 3 0.21
0 0 -1 0.1
0 0 1 0.11
-3 0 1 0.27
1 0 -2 0.19

loop_
_geom_angle_atom_site_label_1
_geom_angle_atom_site_label_2
_geom_angle_atom_site_label_3
_geom_angle
_geom_angle_site_symmetry_1
_geom_angle_site_symmetry_3
C3 C1 C2 119.31(8) . .
C3 C1 C4 120.20(8) . .
C2 C1 C4 120.49(8) . .
C1 C2 C3 120.55(8) . 2_576
C1 C2 H2 119.7 . .
C3 C2 H2 119.7 2_576 .
C1 C3 C2 120.14(9) . 2_576
C1 C3 H3 119.9 . .
C2 C3 H3 119.9 2_576 .
O2 C4 O1 124.46(8) . .
O2 C4 C1 118.61(8) . .
O1 C4 C1 116.92(8) . .
N1 C5 C16 108.74(8) . .
N1 C5 C6 109.15(8) . .
C16 C5 C6 113.75(8) . .
N1 C5 H5 108.4 . .
C16 C5 H5 108.4 . .
C6 C5 H5 108.4 . .
C7 C6 C5 114.92(8) . .
C7 C6 H6A 108.5 . .
C5 C6 H6A 108.5 . .
C7 C6 H6B 108.5 . .
C5 C6 H6B 108.5 . .
H6A C6 H6B 107.5 . .
C8 C7 C6 113.96(9) . .
C8 C7 H7A 108.8 . .
C6 C7 H7A 108.8 . .
C8 C7 H7B 108.8 . .
C6 C7 H7B 108.8 . .
H7A C7 H7B 107.7 . .
C9 C8 C7 114.51(9) . .
C9 C8 H8A 108.6 . .
C7 C8 H8A 108.6 . .
C9 C8 H8B 108.6 . .
C7 C8 H8B 108.6 . .
H8A C8 H8B 107.6 . .
C8 C9 C10 114.31(10) . .
C8 C9 H9A 108.7 . .
C10 C9 H9A 108.7 . .
C8 C9 H9B 108.7 . .
C10 C9 H9B 108.7 . .
H9A C9 H9B 107.6 . .
C11 C10 C9 114.10(10) . .
C11 C10 H10A 108.7 . .
C9 C10 H10A 108.7 . .
C11 C10 H10B 108.7 . .
C9 C10 H10B 108.7 . .
H10A C10 H10B 107.6 . .
C10 C11 C12 114.35(11) . .
C10 C11 H11A 108.7 . .
C12 C11 H11A 108.7 . .
C10 C11 H11B 108.7 . .
C12 C11 H11B 108.7 . .
H11A C11 H11B 107.6 . .
C11 C12 C13 114.24(11) . .
C11 C12 H12A 108.7 . .
C13 C12 H12A 108.7 . .
C11 C12 H12B 108.7 . .
C13 C12 H12B 108.7 . .
H12A C12 H12B 107.6 . .
C14 C13 C12 114.13(9) . .
C14 C13 H13A 108.7 . .
C12 C13 H13A 108.7 . .
C14 C13 H13B 108.7 . .
C12 C13 H13B 108.7 . .
H13A C13 H13B 107.6 . .
C13 C14 C15 113.31(10) . .
C13 C14 H14A 108.9 . .
C15 C14 H14A 108.9 . .
C13 C14 H14B 108.9 . .
C15 C14 H14B 108.9 . .
H14A C14 H14B 107.7 . .
C16 C15 C14 114.78(8) . .
C16 C15 H15A 108.6 . .
C14 C15 H15A 108.6 . .
C16 C15 H15B 108.6 . .
C14 C15 H15B 108.6 . .
H15A C15 H15B 107.5 . .
C15 C16 C5 113.30(8) . .
C15 C16 H16A 108.9 . .
C5 C16 H16A 108.9 . .
C15 C16 H16B 108.9 . .
C5 C16 H16B 108.9 . .
H16A C16 H16B 107.7 . .
C5 N1 H1A 111.0(8) . .
C5 N1 H1B 111.7(8) . .
H1A N1 H1B 105.6(11) . .
C5 N1 H1C 113.4(8) . .
H1A N1 H1C 107.9(11) . .
H1B N1 H1C 106.9(11) . .

loop_
_geom_bond_atom_site_label_1
_geom_bond_atom_site_label_2
_geom_bond_distance
_geom_bond_site_symmetry_2
C1 C3 1.3872(13) .
C1 C2 1.3888(13) .
C1 C4 1.5127(12) .
C2 C3 1.3899(13) 2_576
C2 H2 0.95 .
C3 C2 1.3899(13) 2_576
C3 H3 0.95 .
C4 O2 1.2486(12) .
C4 O1 1.2628(12) .
C5 N1 1.4908(12) .
C5 C16 1.5271(13) .
C5 C6 1.5312(13) .
C5 H5 1 .
C6 C7 1.5292(15) .
C6 H6A 0.99 .
C6 H6B 0.99 .
C7 C8 1.5279(15) .
C7 H7A 0.99 .
C7 H7B 0.99 .
C8 C9 1.5251(15) .
C8 H8A 0.99 .
C8 H8B 0.99 .
C9 C10 1.5301(17) .
C9 H9A 0.99 .
C9 H9B 0.99 .
C10 C11 1.5266(18) .
C10 H10A 0.99 .
C10 H10B 0.99 .
C11 C12 1.5263(19) .
C11 H11A 0.99 .
C11 H11B 0.99 .
C12 C13 1.5282(18) .
C12 H12A 0.99 .
C12 H12B 0.99 .
C13 C14 1.5250(15) .
C13 H13A 0.99 .
C13 H13B 0.99 .
C14 C15 1.5280(14) .
C14 H14A 0.99 .
C14 H14B 0.99 .
C15 C16 1.5253(14) .
C15 H15A 0.99 .
C15 H15B 0.99 .
C16 H16A 0.99 .
C16 H16B 0.99 .
N1 H1A 0.949(14) .
N1 H1B 0.915(14) .
N1 H1C 0.939(14) .

loop_
_geom_hbond_atom_site_label_D
_geom_hbond_atom_site_label_H
_geom_hbond_atom_site_label_A
_geom_hbond_distance_DH
_geom_hbond_distance_HA
_geom_hbond_distance_DA
_geom_hbond_angle_DHA
_geom_hbond_site_symmetry_A
N1 H1A O1 0.95(1) 1.81(1) 2.734(1) 163(1) .
N1 H1B O1 0.92(1) 1.87(1) 2.761(1) 164(1) 2_666
N1 H1C O2 0.94(1) 1.82(1) 2.756(1) 173(1) 1_655

loop_
_geom_torsion_atom_site_label_1
_geom_torsion_atom_site_label_2
_geom_torsion_atom_site_label_3
_geom_torsion_atom_site_label_4
_geom_torsion
_geom_torsion_site_symmetry_4
C3 C1 C2 C3 -0.06(15) 2_576
C4 C1 C2 C3 -179.23(8) 2_576
C2 C1 C3 C2 0.06(15) 2_576
C4 C1 C3 C2 179.23(8) 2_576
C3 C1 C4 O2 -6.89(13) .
C2 C1 C4 O2 172.27(8) .
C3 C1 C4 O1 174.25(9) .
C2 C1 C4 O1 -6.58(13) .
N1 C5 C6 C7 -85.13(10) .
C16 C5 C6 C7 153.24(8) .
C5 C6 C7 C8 -68.16(11) .
C6 C7 C8 C9 -68.28(12) .
C7 C8 C9 C10 167.22(10) .
C8 C9 C10 C11 -68.30(15) .
C9 C10 C11 C12 -68.94(14) .
C10 C11 C12 C13 153.77(10) .
C11 C12 C13 C14 -68.02(14) .
C12 C13 C14 C15 -67.03(14) .
C13 C14 C15 C16 168.64(9) .
C14 C15 C16 C5 -69.00(11) .
N1 C5 C16 C15 168.49(8) .
C6 C5 C16 C15 -69.65(10) .
